data_2201023
loop_
_publ_author_name
'N\"ather, Christian'
'Kr\"uger, Oliver'
'Wille, Uta'

_publ_section_title
<i>cis</i>-[4a]-<i>cisoid</i>-[4a,4b]-<i>cis</i>-[4b]-1,3,6,8,8a,8b-Hexamethylperhydro-1,3,6,8-tetraazabiphenylene-2,4,5,7-tetraone
_journal_issue 4
_journal_name_full 'Acta Crystallographica Section E'
_journal_page_first o409
_journal_page_last o410
_journal_paper_doi 10.1107/S1600536802004476
_journal_volume 58
_journal_year 2002
_chemical_formula_iupac 'C14 H20 N4 O4'
_chemical_formula_moiety 'C14 H20 N4 O4'
_chemical_formula_sum 'C14 H20 N4 O4'
_chemical_formula_weight 308.34
_chemical_name_common
;
cis-[4a]-cisoid-[4a,4b]-cis-[4b]-1,3,6,8,8a,8b-Hexamethylperhydro-
1,3,6,8-tetraazabiphenylene-2,4,5,7-tetraone
;
_chemical_name_systematic
;
?
;
_space_group_IT_number 2
_symmetry_cell_setting triclinic
_symmetry_space_group_name_Hall '-P 1'
_symmetry_space_group_name_H-M 'P -1'
_atom_sites_solution_hydrogens geom
_atom_sites_solution_primary direct
_atom_sites_solution_secondary difmap
_audit_creation_method SHELXL-97
_cell_angle_alpha 81.743(10)
_cell_angle_beta 75.761(10)
_cell_angle_gamma 84.015(10)
_cell_formula_units_Z 2
_cell_length_a 7.0365(6)
_cell_length_b 8.0400(6)
_cell_length_c 13.0172(10)
_cell_measurement_reflns_used 8000
_cell_measurement_temperature 170(2)
_cell_measurement_theta_max 27.5
_cell_measurement_theta_min 10
_cell_volume 704.58(10)
_computing_cell_refinement 'IPDS Program Package'
_computing_data_collection 'IPDS Program Package (Stoe & Cie, 1998)'
_computing_data_reduction 'IPDS Program Package'
_computing_molecular_graphics 'XP in SHELXTL (Bruker, 1998)'
_computing_publication_material 'CIFTAB in SHELXL97'
_computing_structure_refinement 'SHELXL97 (Sheldrick, 1997)'
_computing_structure_solution 'SHELXS97 (Sheldrick, 1997)'
_diffrn_ambient_temperature 170(2)
_diffrn_measured_fraction_theta_full 0.966
_diffrn_measured_fraction_theta_max 0.966
_diffrn_measurement_device_type 'Stoe Imaging Plate Diffraction System'
_diffrn_measurement_method \f
_diffrn_radiation_monochromator graphite
_diffrn_radiation_source 'fine-focus sealed tube'
_diffrn_radiation_type MoK\a
_diffrn_radiation_wavelength 0.71073
_diffrn_reflns_av_R_equivalents 0.0378
_diffrn_reflns_av_sigmaI/netI 0.0349
_diffrn_reflns_limit_h_max 9
_diffrn_reflns_limit_h_min -9
_diffrn_reflns_limit_k_max 10
_diffrn_reflns_limit_k_min -10
_diffrn_reflns_limit_l_max 16
_diffrn_reflns_limit_l_min -17
_diffrn_reflns_number 6641
_diffrn_reflns_theta_full 28.05
_diffrn_reflns_theta_max 28.05
_diffrn_reflns_theta_min 2.57
_diffrn_standards_decay_% none
_diffrn_standards_interval_time 0
_diffrn_standards_number 0
_exptl_absorpt_coefficient_mu 0.108
_exptl_absorpt_correction_type none
_exptl_crystal_colour colourless
_exptl_crystal_density_diffrn 1.453
_exptl_crystal_density_method 'not measured'
_exptl_crystal_description 'irregular block'
_exptl_crystal_F_000 328
_exptl_crystal_size_max 0.4
_exptl_crystal_size_mid 0.4
_exptl_crystal_size_min 0.3
_refine_diff_density_max 0.291
_refine_diff_density_min -0.263
_refine_ls_extinction_coef 0.094(12)
_refine_ls_extinction_expression Fc^*^=kFc[1+0.001xFc^2^\l^3^/sin(2\q)]^-1/4^
_refine_ls_extinction_method SHELXL97
_refine_ls_goodness_of_fit_ref 1.045
_refine_ls_hydrogen_treatment mixed
_refine_ls_matrix_type full
_refine_ls_number_parameters 206
_refine_ls_number_reflns 3323
_refine_ls_number_restraints 0
_refine_ls_restrained_S_all 1.045
_refine_ls_R_factor_all 0.0472
_refine_ls_R_factor_gt 0.0430
_refine_ls_shift/su_max <0.001
_refine_ls_shift/su_mean 0.000
_refine_ls_structure_factor_coef Fsqd
_refine_ls_weighting_details 'calc w = 1/[\s^2^(Fo^2^)+(0.0754P)^2^+0.1990P] where P = (Fo^2^+2Fc^2^)/3'
_refine_ls_weighting_scheme calc
_refine_ls_wR_factor_gt 0.1194
_refine_ls_wR_factor_ref 0.1237
_reflns_number_gt 2973
_reflns_number_total 3323
_reflns_threshold_expression I>2\s(I)
_cod_data_source_file bt6121.cif
_cod_data_source_block I
_cod_database_code 2201023
_cod_database_fobs_code 2201023

loop_
_symmetry_equiv_pos_as_xyz
'x, y, z'
'-x, -y, -z'

loop_
_atom_site_label
_atom_site_fract_x
_atom_site_fract_y
_atom_site_fract_z
_atom_site_U_iso_or_equiv
_atom_site_adp_type
_atom_site_calc_flag
_atom_site_refinement_flags
_atom_site_occupancy
_atom_site_disorder_assembly
_atom_site_disorder_group
_atom_site_type_symbol
N1 0.63714(14) 0.84771(11) 0.66870(8) 0.0159(2) Uani d . 1 . . N
C2 0.68899(17) 0.73523(14) 0.59671(9) 0.0174(2) Uani d . 1 . . C
N3 0.70675(14) 0.56167(11) 0.63527(8) 0.0171(2) Uani d . 1 . . N
C4 0.65798(16) 0.49583(13) 0.73982(9) 0.0158(2) Uani d . 1 . . C
C5 0.58686(15) 0.61641(13) 0.82143(9) 0.0146(2) Uani d . 1 . . C
H5 0.4497 0.5969 0.8632 0.018 Uiso calc R 1 . . H
C6 0.61209(15) 0.80445(13) 0.78251(9) 0.0143(2) Uani d . 1 . . C
C11 0.6206(2) 1.02548(14) 0.62491(10) 0.0227(3) Uani d . 1 . . C
H11A 0.7173 1.0443 0.5567 0.034 Uiso calc R 1 . . H
H11B 0.6454 1.0958 0.6752 0.034 Uiso calc R 1 . . H
H11C 0.4880 1.0553 0.6136 0.034 Uiso calc R 1 . . H
O12 0.72258(16) 0.77829(12) 0.50078(7) 0.0299(2) Uani d . 1 . . O
C13 0.7498(2) 0.44230(16) 0.55585(11) 0.0287(3) Uani d . 1 . . C
H13A 0.8541 0.3583 0.5706 0.043 Uiso calc R 1 . . H
H13B 0.7929 0.5032 0.4843 0.043 Uiso calc R 1 . . H
H13C 0.6310 0.3857 0.5596 0.043 Uiso calc R 1 . . H
O14 0.66773(13) 0.34391(10) 0.76755(7) 0.0228(2) Uani d . 1 . . O
C16 0.44267(18) 0.91138(15) 0.84448(10) 0.0222(3) Uani d . 1 . . C
H16A 0.4779 1.0283 0.8351 0.033 Uiso calc R 1 . . H
H16B 0.4162 0.8675 0.9205 0.033 Uiso calc R 1 . . H
H16C 0.3249 0.9072 0.8177 0.033 Uiso calc R 1 . . H
N21 0.98113(14) 0.75203(12) 0.74908(8) 0.0171(2) Uani d . 1 . . N
C22 1.09903(16) 0.60751(14) 0.75019(9) 0.0168(2) Uani d . 1 . . C
N23 1.03698(14) 0.47048(12) 0.82747(8) 0.0176(2) Uani d . 1 . . N
C24 0.87035(17) 0.47558(14) 0.90824(9) 0.0168(2) Uani d . 1 . . C
C25 0.72774(16) 0.62365(13) 0.89631(9) 0.0150(2) Uani d . 1 . . C
H25 0.6488 0.6478 0.9684 0.018 Uiso calc R 1 . . H
C26 0.80319(16) 0.78923(13) 0.82991(9) 0.0149(2) Uani d . 1 . . C
C31 1.06030(18) 0.88794(16) 0.66690(10) 0.0255(3) Uani d . 1 . . C
H31A 1.1977 0.8986 0.6670 0.038 Uiso calc R 1 . . H
H31B 0.9833 0.9942 0.6820 0.038 Uiso calc R 1 . . H
H31C 1.0528 0.8620 0.5968 0.038 Uiso calc R 1 . . H
O32 1.25668(13) 0.59161(12) 0.68624(8) 0.0267(2) Uani d . 1 . . O
C33 1.16670(19) 0.31616(16) 0.82218(12) 0.0270(3) Uani d . 1 . . C
H33A 1.2859 0.3333 0.8443 0.041 Uiso calc R 1 . . H
H33B 1.2024 0.2878 0.7488 0.041 Uiso calc R 1 . . H
H33C 1.0988 0.2239 0.8699 0.041 Uiso calc R 1 . . H
O34 0.83755(14) 0.36393(11) 0.98304(8) 0.0266(2) Uani d . 1 . . O
C36 0.8311(2) 0.92607(15) 0.89305(10) 0.0239(3) Uani d . 1 . . C
H36A 0.9488 0.8954 0.9212 0.036 Uiso calc R 1 . . H
H36B 0.7160 0.9379 0.9525 0.036 Uiso calc R 1 . . H
H36C 0.8467 1.0332 0.8463 0.036 Uiso calc R 1 . . H

loop_
_atom_site_aniso_label
_atom_site_aniso_U_11
_atom_site_aniso_U_22
_atom_site_aniso_U_33
_atom_site_aniso_U_12
_atom_site_aniso_U_13
_atom_site_aniso_U_23
N1 0.0213(5) 0.0113(4) 0.0152(5) -0.0012(3) -0.0053(4) -0.0001(3)
C2 0.0201(5) 0.0157(5) 0.0164(6) -0.0013(4) -0.0052(4) -0.0008(4)
N3 0.0223(5) 0.0130(4) 0.0159(5) -0.0013(3) -0.0031(4) -0.0040(4)
C4 0.0149(5) 0.0138(5) 0.0192(6) -0.0031(4) -0.0047(4) -0.0013(4)
C5 0.0137(5) 0.0135(5) 0.0148(5) -0.0022(3) -0.0005(4) -0.0001(4)
C6 0.0163(5) 0.0123(4) 0.0134(5) -0.0013(4) -0.0016(4) -0.0016(4)
C11 0.0332(6) 0.0124(5) 0.0216(6) -0.0009(4) -0.0079(5) 0.0026(4)
O12 0.0494(6) 0.0242(5) 0.0150(5) 0.0004(4) -0.0077(4) -0.0008(3)
C13 0.0449(8) 0.0200(6) 0.0216(7) -0.0012(5) -0.0050(5) -0.0098(5)
O14 0.0311(5) 0.0116(4) 0.0269(5) -0.0026(3) -0.0091(4) -0.0012(3)
C16 0.0214(6) 0.0179(5) 0.0235(6) 0.0033(4) 0.0007(4) -0.0043(4)
N21 0.0153(4) 0.0184(5) 0.0152(5) -0.0033(3) -0.0001(4) 0.0017(3)
C22 0.0152(5) 0.0217(5) 0.0145(5) -0.0033(4) -0.0037(4) -0.0040(4)
N23 0.0165(5) 0.0163(5) 0.0194(5) 0.0000(3) -0.0036(4) -0.0027(4)
C24 0.0191(5) 0.0167(5) 0.0148(5) -0.0023(4) -0.0042(4) -0.0010(4)
C25 0.0175(5) 0.0149(5) 0.0106(5) -0.0016(4) 0.0000(4) -0.0001(4)
C26 0.0173(5) 0.0138(5) 0.0130(5) -0.0025(4) -0.0021(4) -0.0016(4)
C31 0.0227(6) 0.0289(6) 0.0216(7) -0.0104(5) -0.0015(5) 0.0080(5)
O32 0.0170(4) 0.0366(5) 0.0230(5) -0.0003(3) 0.0021(3) -0.0050(4)
C33 0.0207(6) 0.0195(6) 0.0392(8) 0.0034(4) -0.0046(5) -0.0058(5)
O34 0.0305(5) 0.0217(4) 0.0231(5) -0.0007(3) -0.0043(4) 0.0081(3)
C36 0.0345(7) 0.0189(5) 0.0214(6) -0.0056(5) -0.0094(5) -0.0052(4)

loop_
_atom_type_symbol
_atom_type_description
_atom_type_scat_dispersion_real
_atom_type_scat_dispersion_imag
_atom_type_scat_source
C C 0.0033 0.0016 'International Tables Vol C Tables 4.2.6.8 and 6.1.1.4'
H H 0.0000 0.0000 'International Tables Vol C Tables 4.2.6.8 and 6.1.1.4'
N N 0.0061 0.0033 'International Tables Vol C Tables 4.2.6.8 and 6.1.1.4'
O O 0.0106 0.0060 'International Tables Vol C Tables 4.2.6.8 and 6.1.1.4'

loop_
_geom_angle_atom_site_label_1
_geom_angle_atom_site_label_2
_geom_angle_atom_site_label_3
_geom_angle
_geom_angle_publ_flag
C2 N1 C6 124.47(9) n
C2 N1 C11 116.27(10) n
C6 N1 C11 119.10(9) n
O12 C2 N1 122.37(10) n
O12 C2 N3 119.29(11) n
N1 C2 N3 118.34(10) n
C4 N3 C2 125.16(10) n
C4 N3 C13 116.99(10) n
C2 N3 C13 117.05(10) n
O14 C4 N3 121.96(11) n
O14 C4 C5 120.34(11) n
N3 C4 C5 117.70(9) n
C4 C5 C6 116.96(9) n
C4 C5 C25 114.62(9) n
C6 C5 C25 88.71(8) n
C4 C5 H5 111.6 n
C6 C5 H5 111.6 n
C25 C5 H5 111.6 n
N1 C6 C16 111.52(9) n
N1 C6 C5 114.15(9) n
C16 C6 C5 110.05(9) n
N1 C6 C26 117.89(9) n
C16 C6 C26 112.36(9) n
C5 C6 C26 88.91(8) n
N1 C11 H11A 109.5 n
N1 C11 H11B 109.5 n
H11A C11 H11B 109.5 n
N1 C11 H11C 109.5 n
H11A C11 H11C 109.5 n
H11B C11 H11C 109.5 n
N3 C13 H13A 109.5 n
N3 C13 H13B 109.5 n
H13A C13 H13B 109.5 n
N3 C13 H13C 109.5 n
H13A C13 H13C 109.5 n
H13B C13 H13C 109.5 n
C6 C16 H16A 109.5 n
C6 C16 H16B 109.5 n
H16A C16 H16B 109.5 n
C6 C16 H16C 109.5 n
H16A C16 H16C 109.5 n
H16B C16 H16C 109.5 n
C22 N21 C26 125.84(10) n
C22 N21 C31 114.74(10) n
C26 N21 C31 118.77(9) n
O32 C22 N21 122.33(11) n
O32 C22 N23 118.74(11) n
N21 C22 N23 118.93(10) n
C24 N23 C22 124.54(9) n
C24 N23 C33 118.97(10) n
C22 N23 C33 116.43(10) n
O34 C24 N23 122.40(11) n
O34 C24 C25 122.15(10) n
N23 C24 C25 115.40(9) n
C24 C25 C26 119.30(9) n
C24 C25 C5 117.43(9) n
C26 C25 C5 89.95(8) n
C24 C25 H25 109.6 n
C26 C25 H25 109.6 n
C5 C25 H25 109.6 n
N21 C26 C36 111.42(9) n
N21 C26 C25 109.83(8) n
C36 C26 C25 116.07(9) n
N21 C26 C6 111.30(9) n
C36 C26 C6 118.88(9) n
C25 C26 C6 87.09(8) n
N21 C31 H31A 109.5 n
N21 C31 H31B 109.5 n
H31A C31 H31B 109.5 n
N21 C31 H31C 109.5 n
H31A C31 H31C 109.5 n
H31B C31 H31C 109.5 n
N23 C33 H33A 109.5 n
N23 C33 H33B 109.5 n
H33A C33 H33B 109.5 n
N23 C33 H33C 109.5 n
H33A C33 H33C 109.5 n
H33B C33 H33C 109.5 n
C26 C36 H36A 109.5 n
C26 C36 H36B 109.5 n
H36A C36 H36B 109.5 n
C26 C36 H36C 109.5 n
H36A C36 H36C 109.5 n
H36B C36 H36C 109.5 n

loop_
_geom_bond_atom_site_label_1
_geom_bond_atom_site_label_2
_geom_bond_site_symmetry_2
_geom_bond_distance
_geom_bond_publ_flag
N1 C2 . 1.3547(14) n
N1 C6 . 1.4434(14) n
N1 C11 . 1.4647(14) n
C2 O12 . 1.2177(15) n
C2 N3 . 1.4171(14) n
N3 C4 . 1.3607(15) n
N3 C13 . 1.4669(15) n
C4 O14 . 1.2227(13) n
C4 C5 . 1.5007(15) n
C5 C6 . 1.5381(14) n
C5 C25 . 1.5620(16) n
C5 H5 . 1.0000 n
C6 C16 . 1.5243(15) n
C6 C26 . 1.5987(15) n
C11 H11A . 0.9800 n
C11 H11B . 0.9800 n
C11 H11C . 0.9800 n
C13 H13A . 0.9800 n
C13 H13B . 0.9800 n
C13 H13C . 0.9800 n
C16 H16A . 0.9800 n
C16 H16B . 0.9800 n
C16 H16C . 0.9800 n
N21 C22 . 1.3559(15) n
N21 C26 . 1.4589(14) n
N21 C31 . 1.4652(14) n
C22 O32 . 1.2192(14) n
C22 N23 . 1.4080(15) n
N23 C24 . 1.3703(15) n
N23 C33 . 1.4611(15) n
C24 O34 . 1.2201(14) n
C24 C25 . 1.4909(15) n
C25 C26 . 1.5467(14) n
C25 H25 . 1.0000 n
C26 C36 . 1.5195(15) n
C31 H31A . 0.9800 n
C31 H31B . 0.9800 n
C31 H31C . 0.9800 n
C33 H33A . 0.9800 n
C33 H33B . 0.9800 n
C33 H33C . 0.9800 n
C36 H36A . 0.9800 n
C36 H36B . 0.9800 n
C36 H36C . 0.9800 n

loop_
_geom_torsion_atom_site_label_1
_geom_torsion_atom_site_label_2
_geom_torsion_atom_site_label_3
_geom_torsion_atom_site_label_4
_geom_torsion
_geom_torsion_publ_flag
C6 N1 C2 O12 -174.50(11) n
C11 N1 C2 O12 0.86(17) n
C6 N1 C2 N3 4.69(16) n
C11 N1 C2 N3 -179.96(10) n
O12 C2 N3 C4 -174.23(11) n
N1 C2 N3 C4 6.56(17) n
O12 C2 N3 C13 -4.87(17) n
N1 C2 N3 C13 175.92(10) n
C2 N3 C4 O14 176.34(10) n
C13 N3 C4 O14 6.97(16) n
C2 N3 C4 C5 -2.45(16) n
C13 N3 C4 C5 -171.81(10) n
O14 C4 C5 C6 169.85(10) n
N3 C4 C5 C6 -11.35(14) n
O14 C4 C5 C25 67.99(13) n
N3 C4 C5 C25 -113.20(11) n
C2 N1 C6 C16 -143.17(11) n
C11 N1 C6 C16 41.59(13) n
C2 N1 C6 C5 -17.68(15) n
C11 N1 C6 C5 167.09(9) n
C2 N1 C6 C26 84.66(13) n
C11 N1 C6 C26 -90.57(12) n
C4 C5 C6 N1 20.32(13) n
C25 C5 C6 N1 137.46(9) n
C4 C5 C6 C16 146.59(10) n
C25 C5 C6 C16 -96.27(10) n
C4 C5 C6 C26 -99.96(10) n
C25 C5 C6 C26 17.18(8) n
C26 N21 C22 O32 -171.92(11) n
C31 N21 C22 O32 -1.37(16) n
C26 N21 C22 N23 8.44(17) n
C31 N21 C22 N23 179.00(10) n
O32 C22 N23 C24 175.21(10) n
N21 C22 N23 C24 -5.14(17) n
O32 C22 N23 C33 -1.87(16) n
N21 C22 N23 C33 177.78(10) n
C22 N23 C24 O34 -168.14(11) n
C33 N23 C24 O34 8.87(17) n
C22 N23 C24 C25 14.21(16) n
C33 N23 C24 C25 -168.78(10) n
O34 C24 C25 C26 156.27(11) n
N23 C24 C25 C26 -26.08(14) n
O34 C24 C25 C5 -96.86(13) n
N23 C24 C25 C5 80.79(12) n
C4 C5 C25 C24 -21.96(13) n
C6 C5 C25 C24 -141.21(10) n
C4 C5 C25 C26 101.47(10) n
C6 C5 C25 C26 -17.78(8) n
C22 N21 C26 C36 111.03(12) n
C31 N21 C26 C36 -59.18(13) n
C22 N21 C26 C25 -19.01(15) n
C31 N21 C26 C25 170.78(10) n
C22 N21 C26 C6 -113.75(12) n
C31 N21 C26 C6 76.04(12) n
C24 C25 C26 N21 27.35(13) n
C5 C25 C26 N21 -94.51(9) n
C24 C25 C26 C36 -100.14(12) n
C5 C25 C26 C36 138.00(10) n
C24 C25 C26 C6 138.96(10) n
C5 C25 C26 C6 17.10(8) n
N1 C6 C26 N21 -24.14(12) n
C16 C6 C26 N21 -155.93(9) n
C5 C6 C26 N21 92.79(9) n
N1 C6 C26 C36 107.37(12) n
C16 C6 C26 C36 -24.42(14) n
C5 C6 C26 C36 -135.70(10) n
N1 C6 C26 C25 -134.31(9) n
C16 C6 C26 C25 93.90(9) n
C5 C6 C26 C25 -17.37(8) n
